data_7713753
loop_
_publ_author_name
'Sundaresan, Sriram'
'Becker, Jens-Georg'
'Eppelsheimer, Julian'
'Sedykh, Alexander E.'
'Carrella, Luca'
'M\"uller-Buschbaum, Klaus'
'Rentschler, Eva'

_publ_section_title
;
 Synergetic Spin Singlet-Quintet Switching and Luminescence in mononuclear
 Fe(II) 1,3,4-Oxadiazole Tetradentate Chelates with NCBH3 Co-ligand
;
_journal_name_full 'Dalton Transactions'
_journal_paper_doi 10.1039/D3DT02420B
_journal_year 2023
_chemical_formula_moiety 'C27 H27 B2 Fe N7 O, 1.5(C H4 O)'
_chemical_formula_sum 'C28.5 H33 B2 Fe N7 O2.5'
_chemical_formula_weight 591.09
_space_group_crystal_system monoclinic
_space_group_IT_number 15
_space_group_name_Hall '-C 2yc'
_space_group_name_H-M_alt 'C 1 2/c 1'
_atom_sites_solution_hydrogens mixed
_audit_creation_date 2023-07-24
_audit_creation_method
;
Olex2 1.3
(compiled 2020.11.12 svn.r5f609507 for OlexSys, GUI svn.r6408)
;
_audit_update_record
;
2023-07-24 deposited with the CCDC.	2023-08-16 downloaded from the CCDC.
;
_cell_angle_alpha 90
_cell_angle_beta 95.813(2)
_cell_angle_gamma 90
_cell_formula_units_Z 8
_cell_length_a 26.7229(7)
_cell_length_b 10.9749(2)
_cell_length_c 21.1290(6)
_cell_measurement_reflns_used 56147
_cell_measurement_temperature 220
_cell_measurement_theta_max 30.96
_cell_measurement_theta_min 1.94
_cell_volume 6164.9(3)
_computing_cell_refinement
;
X-Area Recipe 1.34.0.0 (STOE, 2019)
;
_computing_data_collection
;
X-Area Pilatus3_SV 1.31.154.0 (STOE, 2019)
;
_computing_data_reduction
;
X-Area Integrate 1.77.0.0 (STOE, 2019)
X-Area LANA 1.77.1.0 (STOE, 2019)
;
_computing_molecular_graphics 'Olex2 1.3 (Dolomanov et al., 2009)'
_computing_publication_material 'Olex2 1.3 (Dolomanov et al., 2009)'
_computing_structure_refinement 'SHELXL 2018/3 (Sheldrick, 2015)'
_computing_structure_solution 'SHELXT 2018/2 (Sheldrick, 2018)'
_diffrn_ambient_temperature 220.15
_diffrn_detector_area_resol_mean 5.81
_diffrn_detector_type 'DECTRIS PILATUS 100K'
_diffrn_measured_fraction_theta_full 1.000
_diffrn_measured_fraction_theta_max 0.908
_diffrn_measurement_details
;
 1488 frames, detector distance = 60 mm
;
_diffrn_measurement_device 'Eulerian 4-circle diffractometer'
_diffrn_measurement_device_type 'STOE STADIVARI'
_diffrn_measurement_method 'rotation method, \w scans'
_diffrn_radiation_type MoK\a
_diffrn_radiation_wavelength 0.71073
_diffrn_reflns_av_R_equivalents 0.0364
_diffrn_reflns_av_unetI/netI 0.0318
_diffrn_reflns_Laue_measured_fraction_full 1.000
_diffrn_reflns_Laue_measured_fraction_max 0.908
_diffrn_reflns_limit_h_max 36
_diffrn_reflns_limit_h_min -38
_diffrn_reflns_limit_k_max 15
_diffrn_reflns_limit_k_min -15
_diffrn_reflns_limit_l_max 30
_diffrn_reflns_limit_l_min -30
_diffrn_reflns_number 56550
_diffrn_reflns_point_group_measured_fraction_full 1.000
_diffrn_reflns_point_group_measured_fraction_max 0.908
_diffrn_reflns_theta_full 25.242
_diffrn_reflns_theta_max 31.123
_diffrn_reflns_theta_min 1.938
_exptl_absorpt_coefficient_mu 0.528
_exptl_absorpt_correction_T_max 0.9893
_exptl_absorpt_correction_T_min 0.4678
_exptl_absorpt_correction_type multi-scan
_exptl_absorpt_process_details
;
STOE LANA, absorption correction by scaling of reflection intensities.
J. Koziskova, F. Hahn, J. Richter, J. Kozisek, "Comparison of different
absorption corrections on the model structure of tetrakis(\m~2~-acetato)-
diaqua-di-copper(II)", Acta Chimica Slovaca, vol. 9, no. 2, 2016, pp. 136 - 140.
Afterwards a spherical absorption correction was performed within STOE LANA.
;
_exptl_crystal_colour yellow
_exptl_crystal_colour_primary yellow
_exptl_crystal_density_diffrn 1.274
_exptl_crystal_density_method 'not measured'
_exptl_crystal_description block
_exptl_crystal_F_000 2472
_exptl_crystal_size_max 0.2
_exptl_crystal_size_mid 0.187
_exptl_crystal_size_min 0.18
_refine_diff_density_max 0.889
_refine_diff_density_min -0.692
_refine_diff_density_rms 0.065
_refine_ls_extinction_method none
_refine_ls_goodness_of_fit_ref 0.942
_refine_ls_hydrogen_treatment constr
_refine_ls_matrix_type full
_refine_ls_number_parameters 403
_refine_ls_number_reflns 9010
_refine_ls_number_restraints 38
_refine_ls_restrained_S_all 0.953
_refine_ls_R_factor_all 0.0638
_refine_ls_R_factor_gt 0.0454
_refine_ls_shift/su_max 0.002
_refine_ls_shift/su_mean 0.000
_refine_ls_structure_factor_coef Fsqd
_refine_ls_weighting_details 'w=1/[\s^2^(Fo^2^)+(0.1024P)^2^] where P=(Fo^2^+2Fc^2^)/3'
_refine_ls_weighting_scheme calc
_refine_ls_wR_factor_gt 0.1344
_refine_ls_wR_factor_ref 0.1433
_reflns_Friedel_coverage 0.000
_reflns_number_gt 6187
_reflns_number_total 9010
_reflns_threshold_expression 'I > 2\s(I)'
_cod_data_source_file d3dt02420b2.cif
_cod_data_source_block je-266-1b-220k_b
_cod_original_formula_sum 'C28.50 H33 B2 Fe N7 O2.50'
_cod_database_code 7713753
_shelx_shelxl_version_number 2018/3
_shelx_space_group_comment
;
The symmetry employed for this shelxl refinement is uniquely defined
by the following loop, which should always be used as a source of
symmetry information in preference to the above space-group names.
They are only intended as comments.
;
_olex2_refinement_description
;
1. Fixed Uiso
 At 1.2 times of:
  All C(H) groups, All C(H,H) groups
 At 1.5 times of:
  All B(H,H,H) groups, All C(H,H,H) groups, All O(H) groups
2. Restrained distances
 O2-C28
 1.48 with sigma of 0.02
 C29-O3 \\sim C30-O4
 with sigma of 0.02
3. Uiso/Uaniso restraints and constraints
Uanis(C28) \\sim Ueq: with sigma of 0.01 and sigma for terminal atoms of 0.02
Uanis(C30) \\sim Ueq, Uanis(C29) \\sim Ueq, Uanis(O4) \\sim Ueq, Uanis(O3)
\\sim Ueq: with sigma of 0.01 and sigma for terminal atoms of 0.02
Uanis(O2) \\sim Ueq, Uanis(C28) \\sim Ueq: with sigma of 0.005 and sigma for
terminal atoms of 0.01
4. Others
 Fixed Sof: O2(0.5) H2(0.5) C28(0.5) H28A(0.5) H28B(0.5) H28C(0.5) C30(0.5)
 H30A(0.5) H30B(0.5) H30C(0.5) O3(0.5) H3A(0.5) O4(0.5) H4A(0.5) C29(0.5)
 H29A(0.5) H29B(0.5) H29C(0.5)
5.a Riding coordinates:
 C28(H28A,H28B,H28C), C30(H30A,H30B,H30C)
5.b Secondary CH2 refined with riding coordinates:
 C15(H15A,H15B), C14(H14A,H14B), C13(H13A,H13B)
5.c Aromatic/amide H refined with riding coordinates:
 C25(H25), C1(H1), C20(H20), C9(H9), C22(H22), C24(H24), C19(H19), C3(H3),
 C23(H23), C17(H17), C8(H8), C18(H18), C4(H4), C5(H5), C6(H6)
5.d Idealised Me refined as rotating group:
 B1(H1A,H1B,H1C), B2(H2A,H2B,H2C), C29(H29A,H29B,H29C)
5.e Idealised tetrahedral OH refined as rotating group:
 O2(H2), O3(H3A), O4(H4A)
;
_olex2_submission_special_instructions 'No special instructions were received'

loop_
_space_group_symop_operation_xyz
'x, y, z'
'-x, y, -z+1/2'
'x+1/2, y+1/2, z'
'-x+1/2, y+1/2, -z+1/2'
'-x, -y, -z'
'x, -y, z-1/2'
'-x+1/2, -y+1/2, -z'
'x+1/2, -y+1/2, z-1/2'

loop_
_atom_site_label
_atom_site_type_symbol
_atom_site_fract_x
_atom_site_fract_y
_atom_site_fract_z
_atom_site_U_iso_or_equiv
_atom_site_adp_type
_atom_site_occupancy
_atom_site_site_symmetry_order
_atom_site_calc_flag
_atom_site_refinement_flags_posn
_atom_site_refinement_flags_adp
_atom_site_refinement_flags_occupancy
_atom_site_disorder_assembly
_atom_site_disorder_group
Fe1 Fe 0.24246(2) 0.62951(2) 0.62730(2) 0.03596(9) Uani 1 1 d . . . . .
O1 O 0.35549(4) 0.43014(10) 0.54618(6) 0.0409(3) Uani 1 1 d . . . . .
N2 N 0.30466(5) 0.57393(11) 0.57264(6) 0.0372(3) Uani 1 1 d . . . . .
N3 N 0.25572(6) 0.43010(12) 0.65559(7) 0.0421(3) Uani 1 1 d . . . . .
N5 N 0.19207(6) 0.53177(12) 0.56011(7) 0.0412(3) Uani 1 1 d . . . . .
N4 N 0.30151(6) 0.63925(13) 0.70472(7) 0.0431(3) Uani 1 1 d . . . . .
N1 N 0.33642(6) 0.62507(12) 0.53074(7) 0.0392(3) Uani 1 1 d . . . . .
N6 N 0.24137(6) 0.81135(13) 0.60481(8) 0.0450(3) Uani 1 1 d . . . . .
N7 N 0.18369(7) 0.64717(14) 0.68893(8) 0.0509(4) Uani 1 1 d . . . . .
C11 C 0.36510(6) 0.53740(15) 0.51591(8) 0.0399(3) Uani 1 1 d . . . . .
C26 C 0.23843(7) 0.91505(15) 0.59874(8) 0.0405(3) Uani 1 1 d . . . . .
C12 C 0.31723(6) 0.46132(14) 0.58005(8) 0.0381(3) Uani 1 1 d . . . . .
C16 C 0.31000(8) 0.53504(19) 0.73830(8) 0.0503(5) Uani 1 1 d . . . . .
C21 C 0.18358(7) 0.41448(15) 0.57493(9) 0.0443(4) Uani 1 1 d . . . . .
C15 C 0.20573(8) 0.37399(14) 0.64011(10) 0.0480(4) Uani 1 1 d . . . . .
H15A H 0.183365 0.398035 0.671932 0.058 Uiso 1 1 calc R U . . .
H15B H 0.208898 0.285035 0.641042 0.058 Uiso 1 1 calc R U . . .
C14 C 0.27158(8) 0.43680(18) 0.72469(9) 0.0538(5) Uani 1 1 d . . . . .
H14A H 0.285805 0.358340 0.739543 0.065 Uiso 1 1 calc R U . . .
H14B H 0.242286 0.453716 0.747686 0.065 Uiso 1 1 calc R U . . .
C10 C 0.40437(7) 0.54192(18) 0.47265(9) 0.0459(4) Uani 1 1 d . . . . .
C2 C 0.47404(7) 0.4514(2) 0.42426(10) 0.0565(5) Uani 1 1 d . . . . .
C25 C 0.17160(7) 0.57472(17) 0.50389(9) 0.0487(4) Uani 1 1 d . . . . .
H25 H 0.177505 0.656364 0.493436 0.058 Uiso 1 1 calc R U . . .
C1 C 0.43563(7) 0.44439(19) 0.46619(9) 0.0488(4) Uani 1 1 d . . . . .
H1 H 0.431661 0.372720 0.489524 0.059 Uiso 1 1 calc R U . . .
C20 C 0.33380(7) 0.73180(19) 0.71467(9) 0.0510(4) Uani 1 1 d . . . . .
H20 H 0.327912 0.803529 0.690758 0.061 Uiso 1 1 calc R U . . .
C27 C 0.15277(8) 0.65373(19) 0.72145(10) 0.0531(5) Uani 1 1 d . . . . .
C13 C 0.29406(8) 0.37047(14) 0.62001(10) 0.0481(4) Uani 1 1 d . . . . .
H13A H 0.320094 0.333522 0.649998 0.058 Uiso 1 1 calc R U . . .
H13B H 0.278270 0.305680 0.593011 0.058 Uiso 1 1 calc R U . . .
C9 C 0.40934(9) 0.6497(2) 0.43695(11) 0.0625(5) Uani 1 1 d . . . . .
H9 H 0.387317 0.715516 0.440771 0.075 Uiso 1 1 calc R U . . .
C22 C 0.15558(9) 0.33742(18) 0.53297(11) 0.0596(5) Uani 1 1 d . . . . .
H22 H 0.150912 0.255362 0.543681 0.072 Uiso 1 1 calc R U . . .
C7 C 0.47923(9) 0.5607(3) 0.39027(11) 0.0659(6) Uani 1 1 d . . . . .
C24 C 0.14216(9) 0.5037(2) 0.46069(11) 0.0618(5) Uani 1 1 d . . . . .
H24 H 0.127557 0.537033 0.422192 0.074 Uiso 1 1 calc R U . . .
C19 C 0.37541(8) 0.7259(3) 0.75871(11) 0.0683(6) Uani 1 1 d . . . . .
H19 H 0.397406 0.792624 0.765002 0.082 Uiso 1 1 calc R U . . .
C3 C 0.50569(8) 0.3532(3) 0.41502(13) 0.0712(7) Uani 1 1 d . . . . .
H3 H 0.501939 0.279935 0.437113 0.085 Uiso 1 1 calc R U . . .
C23 C 0.13465(10) 0.3829(2) 0.47521(13) 0.0682(6) Uani 1 1 d . . . . .
H23 H 0.115536 0.332078 0.446198 0.082 Uiso 1 1 calc R U . . .
C17 C 0.35128(10) 0.5242(3) 0.78315(10) 0.0734(7) Uani 1 1 d . . . . .
H17 H 0.356926 0.451832 0.806559 0.088 Uiso 1 1 calc R U . . .
C8 C 0.44635(10) 0.6577(3) 0.39687(12) 0.0723(7) Uani 1 1 d . . . . .
H8 H 0.449697 0.729516 0.373433 0.087 Uiso 1 1 calc R U . . .
B1 B 0.23345(9) 1.05840(18) 0.59317(11) 0.0499(5) Uani 1 1 d . . . . .
H1A H 0.190400 1.086601 0.592565 0.075 Uiso 1 1 calc R U . . .
H1B H 0.249079 1.091582 0.545289 0.075 Uiso 1 1 calc R U . . .
H1C H 0.257121 1.104841 0.637480 0.075 Uiso 1 1 calc R U . . .
C18 C 0.38411(10) 0.6214(3) 0.79303(12) 0.0829(9) Uani 1 1 d . . . . .
H18 H 0.412316 0.615491 0.823299 0.099 Uiso 1 1 calc R U . . .
C4 C 0.54202(11) 0.3623(3) 0.37427(16) 0.0916(10) Uani 1 1 d . . . . .
H4 H 0.562940 0.295436 0.368082 0.110 Uiso 1 1 calc R U . . .
C5 C 0.54802(12) 0.4711(4) 0.34185(17) 0.1054(13) Uani 1 1 d . . . . .
H5 H 0.573577 0.476660 0.314515 0.126 Uiso 1 1 calc R U . . .
C6 C 0.51857(11) 0.5678(4) 0.34841(14) 0.0926(10) Uani 1 1 d . . . . .
H6 H 0.523457 0.639993 0.325889 0.111 Uiso 1 1 calc R U . . .
B2 B 0.10974(13) 0.6657(5) 0.76740(18) 0.1049(14) Uani 1 1 d . . . . .
H2A H 0.108847 0.767244 0.787055 0.157 Uiso 1 1 calc R U . . .
H2B H 0.117811 0.596963 0.810784 0.157 Uiso 1 1 calc R U . . .
H2C H 0.070242 0.641998 0.738884 0.157 Uiso 1 1 calc R U . . .
O2 O 0.4523(2) 0.9425(6) 0.6830(4) 0.145(2) Uani 0.5 1 d D U P A -1
H2 H 0.465892 0.965307 0.651431 0.217 Uiso 0.5 1 calc R U P A -1
C28 C 0.4885(6) 0.9063(12) 0.7298(8) 0.208(7) Uani 0.5 1 d D U P A -1
H28A H 0.518246 0.955375 0.729739 0.312 Uiso 0.5 1 d R U P A -1
H28B H 0.496666 0.822735 0.722349 0.312 Uiso 0.5 1 d R U P A -1
H28C H 0.475416 0.913415 0.770359 0.312 Uiso 0.5 1 d R U P A -1
C30 C 0.4510(15) -0.050(4) 0.4503(17) 0.57(4) Uani 0.5 1 d D U P B 2
H30A H 0.485979 -0.048691 0.467758 0.861 Uiso 0.5 1 d R U P B 2
H30B H 0.441319 -0.132921 0.438608 0.861 Uiso 0.5 1 d R U P B 2
H30C H 0.430069 -0.020351 0.481898 0.861 Uiso 0.5 1 d R U P B 2
O3 O 0.4955(3) 0.0064(8) 0.4176(4) 0.154(3) Uani 0.5 1 d D U P C 1
H3A H 0.500343 -0.065000 0.429602 0.231 Uiso 0.5 1 calc R U P C 1
O4 O 0.4455(3) 0.0228(9) 0.3964(5) 0.183(3) Uani 0.5 1 d D U P B 2
H4A H 0.471744 0.020958 0.378547 0.275 Uiso 0.5 1 calc R U P B 2
C29 C 0.4889(6) 0.0794(11) 0.4695(7) 0.201(6) Uani 0.5 1 d D U P C 1
H29A H 0.461790 0.136644 0.458246 0.302 Uiso 0.5 1 calc R U P C 1
H29B H 0.519693 0.123765 0.482020 0.302 Uiso 0.5 1 calc R U P C 1
H29C H 0.480518 0.028882 0.504598 0.302 Uiso 0.5 1 calc R U P C 1

loop_
_atom_site_aniso_label
_atom_site_aniso_U_11
_atom_site_aniso_U_22
_atom_site_aniso_U_33
_atom_site_aniso_U_23
_atom_site_aniso_U_13
_atom_site_aniso_U_12
Fe1 0.04772(15) 0.02572(12) 0.03570(14) 0.00060(8) 0.01033(9) 0.00028(9)
O1 0.0463(6) 0.0355(6) 0.0427(6) -0.0008(5) 0.0129(5) 0.0062(5)
N2 0.0466(7) 0.0284(6) 0.0381(7) 0.0031(5) 0.0124(6) 0.0024(5)
N3 0.0576(8) 0.0303(6) 0.0412(8) 0.0102(5) 0.0185(6) 0.0083(6)
N5 0.0522(8) 0.0291(6) 0.0447(8) 0.0023(5) 0.0166(6) 0.0026(5)
N4 0.0484(8) 0.0467(8) 0.0349(7) -0.0012(6) 0.0074(6) 0.0092(6)
N1 0.0444(7) 0.0369(7) 0.0377(7) 0.0039(5) 0.0100(6) -0.0012(5)
N6 0.0515(8) 0.0381(7) 0.0457(8) 0.0020(6) 0.0075(6) 0.0010(6)
N7 0.0642(10) 0.0401(8) 0.0503(9) -0.0033(6) 0.0145(8) -0.0007(7)
C11 0.0443(9) 0.0393(8) 0.0367(8) -0.0002(6) 0.0069(6) -0.0020(7)
C26 0.0490(9) 0.0346(7) 0.0383(8) 0.0008(6) 0.0059(7) 0.0004(7)
C12 0.0459(9) 0.0322(7) 0.0376(8) 0.0007(6) 0.0121(6) 0.0059(6)
C16 0.0574(11) 0.0633(12) 0.0317(8) 0.0067(7) 0.0111(7) 0.0212(9)
C21 0.0532(10) 0.0295(7) 0.0528(10) 0.0017(7) 0.0187(8) 0.0000(7)
C15 0.0644(12) 0.0286(7) 0.0545(10) 0.0076(7) 0.0239(9) -0.0008(7)
C14 0.0726(13) 0.0490(10) 0.0421(9) 0.0187(8) 0.0175(9) 0.0171(9)
C10 0.0422(9) 0.0550(10) 0.0414(9) -0.0064(7) 0.0089(7) -0.0050(7)
C2 0.0396(9) 0.0796(14) 0.0497(10) -0.0269(10) 0.0012(8) -0.0062(9)
C25 0.0592(11) 0.0389(8) 0.0500(10) 0.0064(7) 0.0150(8) 0.0050(8)
C1 0.0402(9) 0.0597(11) 0.0465(10) -0.0154(8) 0.0041(7) -0.0050(8)
C20 0.0505(10) 0.0598(11) 0.0429(9) -0.0122(8) 0.0055(8) 0.0071(8)
C27 0.0596(12) 0.0529(11) 0.0480(10) -0.0105(8) 0.0107(9) -0.0099(9)
C13 0.0651(11) 0.0283(7) 0.0544(10) 0.0077(7) 0.0232(9) 0.0115(7)
C9 0.0681(13) 0.0654(13) 0.0573(12) 0.0063(10) 0.0227(10) -0.0013(10)
C22 0.0698(13) 0.0369(9) 0.0730(14) -0.0043(9) 0.0111(11) -0.0092(9)
C7 0.0583(12) 0.0904(17) 0.0508(11) -0.0159(11) 0.0140(9) -0.0173(12)
C24 0.0714(14) 0.0590(12) 0.0541(12) 0.0002(9) 0.0022(10) 0.0014(10)
C19 0.0517(11) 0.0962(18) 0.0561(12) -0.0254(12) 0.0012(9) 0.0045(11)
C3 0.0488(11) 0.0914(18) 0.0737(15) -0.0340(13) 0.0069(10) 0.0016(11)
C23 0.0756(16) 0.0579(13) 0.0694(15) -0.0096(11) -0.0004(12) -0.0090(11)
C17 0.0720(15) 0.107(2) 0.0414(11) 0.0158(12) 0.0057(10) 0.0345(15)
C8 0.0791(16) 0.0842(17) 0.0575(13) 0.0079(12) 0.0265(12) -0.0150(13)
B1 0.0662(13) 0.0311(8) 0.0533(12) 0.0041(8) 0.0107(10) 0.0041(9)
C18 0.0597(14) 0.135(3) 0.0502(13) -0.0087(14) -0.0125(11) 0.0286(16)
C4 0.0618(15) 0.125(3) 0.092(2) -0.046(2) 0.0259(14) -0.0025(16)
C5 0.0682(17) 0.166(4) 0.087(2) -0.050(2) 0.0362(16) -0.021(2)
C6 0.0788(18) 0.137(3) 0.0668(16) -0.0266(17) 0.0328(14) -0.0214(18)
B2 0.0633(18) 0.183(4) 0.072(2) -0.032(2) 0.0266(15) -0.031(2)
O2 0.128(4) 0.109(4) 0.209(6) -0.022(4) 0.070(4) 0.003(3)
C28 0.195(10) 0.207(9) 0.219(11) -0.026(8) 0.008(8) -0.056(8)
C30 0.59(4) 0.57(4) 0.56(4) -0.010(19) 0.05(2) 0.010(19)
O3 0.092(4) 0.174(7) 0.194(7) -0.017(6) 0.001(4) 0.022(4)
O4 0.131(5) 0.168(7) 0.261(10) -0.049(7) 0.070(6) -0.013(5)
C29 0.217(12) 0.142(9) 0.238(13) 0.049(10) -0.010(11) -0.059(9)

loop_
_atom_type_symbol
_atom_type_description
_atom_type_scat_dispersion_real
_atom_type_scat_dispersion_imag
_atom_type_scat_source
C C 0.0033 0.0016 'International Tables Vol C Tables 4.2.6.8 and 6.1.1.4'
H H 0.0000 0.0000 'International Tables Vol C Tables 4.2.6.8 and 6.1.1.4'
B B 0.0013 0.0007 'International Tables Vol C Tables 4.2.6.8 and 6.1.1.4'
Fe Fe 0.3463 0.8444 'International Tables Vol C Tables 4.2.6.8 and 6.1.1.4'
N N 0.0061 0.0033 'International Tables Vol C Tables 4.2.6.8 and 6.1.1.4'
O O 0.0106 0.0060 'International Tables Vol C Tables 4.2.6.8 and 6.1.1.4'

loop_
_geom_angle_atom_site_label_1
_geom_angle_atom_site_label_2
_geom_angle_atom_site_label_3
_geom_angle
_geom_angle_site_symmetry_1
_geom_angle_site_symmetry_3
_geom_angle_publ_flag
N2 Fe1 N3 76.52(5) . . ?
N5 Fe1 N2 88.33(5) . . ?
N5 Fe1 N3 76.38(5) . . ?
N5 Fe1 N4 152.80(5) . . ?
N5 Fe1 N7 89.88(6) . . ?
N4 Fe1 N2 83.02(5) . . ?
N4 Fe1 N3 76.53(6) . . ?
N6 Fe1 N2 98.14(6) . . ?
N6 Fe1 N3 171.86(6) . . ?
N6 Fe1 N5 109.90(6) . . ?
N6 Fe1 N4 96.87(6) . . ?
N6 Fe1 N7 93.36(6) . . ?
N7 Fe1 N2 168.28(5) . . ?
N7 Fe1 N3 91.80(5) . . ?
N7 Fe1 N4 93.41(6) . . ?
C12 O1 C11 102.50(12) . . ?
N1 N2 Fe1 139.10(10) . . ?
C12 N2 Fe1 113.81(11) . . ?
C12 N2 N1 107.08(13) . . ?
C15 N3 Fe1 103.20(10) . . ?
C15 N3 C14 113.65(14) . . ?
C15 N3 C13 111.06(15) . . ?
C14 N3 Fe1 103.39(10) . . ?
C14 N3 C13 112.24(15) . . ?
C13 N3 Fe1 112.75(9) . . ?
C21 N5 Fe1 115.66(12) . . ?
C25 N5 Fe1 125.67(12) . . ?
C25 N5 C21 118.52(16) . . ?
C16 N4 Fe1 115.26(13) . . ?
C20 N4 Fe1 124.63(13) . . ?
C20 N4 C16 119.27(17) . . ?
C11 N1 N2 105.50(12) . . ?
C26 N6 Fe1 172.08(15) . . ?
C27 N7 Fe1 178.47(16) . . ?
O1 C11 C10 119.97(15) . . ?
N1 C11 O1 112.47(14) . . ?
N1 C11 C10 127.56(16) . . ?
N6 C26 B1 177.59(19) . . ?
O1 C12 C13 120.93(13) . . ?
N2 C12 O1 112.43(14) . . ?
N2 C12 C13 126.64(15) . . ?
N4 C16 C14 115.65(16) . . ?
N4 C16 C17 120.7(2) . . ?
C17 C16 C14 123.6(2) . . ?
N5 C21 C15 115.64(16) . . ?
N5 C21 C22 121.70(18) . . ?
C22 C21 C15 122.65(16) . . ?
N3 C15 C21 109.97(14) . . ?
N3 C15 H15A 109.7 . . ?
N3 C15 H15B 109.7 . . ?
C21 C15 H15A 109.7 . . ?
C21 C15 H15B 109.7 . . ?
H15A C15 H15B 108.2 . . ?
N3 C14 C16 110.34(14) . . ?
N3 C14 H14A 109.6 . . ?
N3 C14 H14B 109.6 . . ?
C16 C14 H14A 109.6 . . ?
C16 C14 H14B 109.6 . . ?
H14A C14 H14B 108.1 . . ?
C1 C10 C11 121.24(18) . . ?
C1 C10 C9 120.50(18) . . ?
C9 C10 C11 118.26(17) . . ?
C7 C2 C1 118.4(2) . . ?
C3 C2 C1 122.0(2) . . ?
C3 C2 C7 119.5(2) . . ?
N5 C25 H25 118.7 . . ?
N5 C25 C24 122.65(18) . . ?
C24 C25 H25 118.7 . . ?
C10 C1 C2 120.2(2) . . ?
C10 C1 H1 119.9 . . ?
C2 C1 H1 119.9 . . ?
N4 C20 H20 118.8 . . ?
N4 C20 C19 122.4(2) . . ?
C19 C20 H20 118.8 . . ?
N7 C27 B2 178.8(3) . . ?
N3 C13 H13A 109.7 . . ?
N3 C13 H13B 109.7 . . ?
C12 C13 N3 109.99(12) . . ?
C12 C13 H13A 109.7 . . ?
C12 C13 H13B 109.7 . . ?
H13A C13 H13B 108.2 . . ?
C10 C9 H9 120.2 . . ?
C8 C9 C10 119.7(2) . . ?
C8 C9 H9 120.2 . . ?
C21 C22 H22 120.4 . . ?
C23 C22 C21 119.19(19) . . ?
C23 C22 H22 120.4 . . ?
C2 C7 C6 118.2(3) . . ?
C8 C7 C2 120.1(2) . . ?
C8 C7 C6 121.6(3) . . ?
C25 C24 H24 120.6 . . ?
C23 C24 C25 118.7(2) . . ?
C23 C24 H24 120.6 . . ?
C20 C19 H19 120.6 . . ?
C18 C19 C20 118.8(3) . . ?
C18 C19 H19 120.6 . . ?
C2 C3 H3 119.6 . . ?
C4 C3 C2 120.7(3) . . ?
C4 C3 H3 119.6 . . ?
C22 C23 H23 120.4 . . ?
C24 C23 C22 119.2(2) . . ?
C24 C23 H23 120.4 . . ?
C16 C17 H17 120.5 . . ?
C18 C17 C16 119.1(2) . . ?
C18 C17 H17 120.5 . . ?
C9 C8 C7 121.0(2) . . ?
C9 C8 H8 119.5 . . ?
C7 C8 H8 119.5 . . ?
C26 B1 H1A 109.5 . . ?
C26 B1 H1B 109.5 . . ?
C26 B1 H1C 109.5 . . ?
H1A B1 H1B 109.5 . . ?
H1A B1 H1C 109.5 . . ?
H1B B1 H1C 109.5 . . ?
C19 C18 C17 119.8(2) . . ?
C19 C18 H18 120.1 . . ?
C17 C18 H18 120.1 . . ?
C3 C4 H4 120.1 . . ?
C3 C4 C5 119.8(3) . . ?
C5 C4 H4 120.1 . . ?
C4 C5 H5 119.0 . . ?
C6 C5 C4 122.1(3) . . ?
C6 C5 H5 119.0 . . ?
C7 C6 H6 120.2 . . ?
C5 C6 C7 119.6(4) . . ?
C5 C6 H6 120.2 . . ?
C27 B2 H2A 109.5 . . ?
C27 B2 H2B 109.5 . . ?
C27 B2 H2C 109.5 . . ?
H2A B2 H2B 109.5 . . ?
H2A B2 H2C 109.5 . . ?
H2B B2 H2C 109.5 . . ?
C28 O2 H2 109.5 . . ?
O2 C28 H28A 111.1 . . ?
O2 C28 H28B 108.2 . . ?
O2 C28 H28C 109.0 . . ?
H28A C28 H28B 109.5 . . ?
H28A C28 H28C 109.5 . . ?
H28B C28 H28C 109.5 . . ?
H30A C30 H30B 109.5 . . ?
H30A C30 H30C 109.5 . . ?
H30B C30 H30C 109.5 . . ?
O4 C30 H30A 108.8 . . ?
O4 C30 H30B 109.2 . . ?
O4 C30 H30C 110.5 . . ?
C29 O3 H3A 109.5 . . ?
C30 O4 H4A 109.5 . . ?
O3 C29 H29A 109.5 . . ?
O3 C29 H29B 109.5 . . ?
O3 C29 H29C 109.5 . . ?
H29A C29 H29B 109.5 . . ?
H29A C29 H29C 109.5 . . ?
H29B C29 H29C 109.5 . . ?

loop_
_geom_bond_atom_site_label_1
_geom_bond_atom_site_label_2
_geom_bond_distance
_geom_bond_site_symmetry_2
_geom_bond_publ_flag
Fe1 N2 2.2041(14) . ?
Fe1 N3 2.2868(13) . ?
Fe1 N5 2.1429(15) . ?
Fe1 N4 2.1573(15) . ?
Fe1 N6 2.0510(15) . ?
Fe1 N7 2.1479(18) . ?
O1 C11 1.376(2) . ?
O1 C12 1.3500(19) . ?
N2 N1 1.4040(19) . ?
N2 C12 1.2860(19) . ?
N3 C15 1.477(3) . ?
N3 C14 1.480(2) . ?
N3 C13 1.483(2) . ?
N5 C21 1.349(2) . ?
N5 C25 1.342(2) . ?
N4 C16 1.353(2) . ?
N4 C20 1.335(3) . ?
N1 C11 1.288(2) . ?
N6 C26 1.147(2) . ?
N7 C27 1.129(3) . ?
C11 C10 1.461(2) . ?
C26 B1 1.582(3) . ?
C12 C13 1.482(2) . ?
C16 C14 1.496(3) . ?
C16 C17 1.385(3) . ?
C21 C15 1.510(3) . ?
C21 C22 1.388(3) . ?
C15 H15A 0.9800 . ?
C15 H15B 0.9800 . ?
C14 H14A 0.9800 . ?
C14 H14B 0.9800 . ?
C10 C1 1.373(3) . ?
C10 C9 1.417(3) . ?
C2 C1 1.424(3) . ?
C2 C7 1.412(4) . ?
C2 C3 1.396(3) . ?
C25 H25 0.9400 . ?
C25 C24 1.384(3) . ?
C1 H1 0.9400 . ?
C20 H20 0.9400 . ?
C20 C19 1.378(3) . ?
C27 B2 1.584(4) . ?
C13 H13A 0.9800 . ?
C13 H13B 0.9800 . ?
C9 H9 0.9400 . ?
C9 C8 1.368(3) . ?
C22 H22 0.9400 . ?
C22 C23 1.383(3) . ?
C7 C8 1.396(4) . ?
C7 C6 1.443(3) . ?
C24 H24 0.9400 . ?
C24 C23 1.380(3) . ?
C19 H19 0.9400 . ?
C19 C18 1.364(4) . ?
C3 H3 0.9400 . ?
C3 C4 1.365(4) . ?
C23 H23 0.9400 . ?
C17 H17 0.9400 . ?
C17 C18 1.384(4) . ?
C8 H8 0.9400 . ?
B1 H1A 1.1901 . ?
B1 H1B 1.1901 . ?
B1 H1C 1.1901 . ?
C18 H18 0.9400 . ?
C4 H4 0.9400 . ?
C4 C5 1.394(5) . ?
C5 H5 0.9400 . ?
C5 C6 1.337(5) . ?
C6 H6 0.9400 . ?
B2 H2A 1.1901 . ?
B2 H2B 1.1901 . ?
B2 H2C 1.1901 . ?
O2 H2 0.8300 . ?
O2 C28 1.371(11) . ?
C28 H28A 0.9600 . ?
C28 H28B 0.9600 . ?
C28 H28C 0.9602 . ?
C30 H30A 0.9700 . ?
C30 H30B 0.9700 . ?
C30 H30C 0.9700 . ?
C30 O4 1.39(2) . ?
O3 H3A 0.8300 . ?
O3 C29 1.383(15) . ?
O4 H4A 0.8300 . ?
C29 H29A 0.9700 . ?
C29 H29B 0.9700 . ?
C29 H29C 0.9700 . ?

loop_
_geom_torsion_atom_site_label_1
_geom_torsion_atom_site_label_2
_geom_torsion_atom_site_label_3
_geom_torsion_atom_site_label_4
_geom_torsion
_geom_torsion_site_symmetry_1
_geom_torsion_site_symmetry_2
_geom_torsion_site_symmetry_3
_geom_torsion_site_symmetry_4
_geom_torsion_publ_flag
Fe1 N2 N1 C11 -179.62(13) . . . . ?
Fe1 N2 C12 O1 -179.79(10) . . . . ?
Fe1 N2 C12 C13 0.5(2) . . . . ?
Fe1 N3 C15 C21 46.13(15) . . . . ?
Fe1 N3 C14 C16 -45.92(16) . . . . ?
Fe1 N3 C13 C12 5.8(2) . . . . ?
Fe1 N5 C21 C15 7.10(19) . . . . ?
Fe1 N5 C21 C22 -173.85(15) . . . . ?
Fe1 N5 C25 C24 175.23(16) . . . . ?
Fe1 N4 C16 C14 -10.7(2) . . . . ?
Fe1 N4 C16 C17 170.83(15) . . . . ?
Fe1 N4 C20 C19 -169.89(15) . . . . ?
O1 C11 C10 C1 -6.7(3) . . . . ?
O1 C11 C10 C9 172.98(17) . . . . ?
O1 C12 C13 N3 175.86(15) . . . . ?
N2 N1 C11 O1 -1.23(19) . . . . ?
N2 N1 C11 C10 178.85(16) . . . . ?
N2 C12 C13 N3 -4.5(3) . . . . ?
N5 C21 C15 N3 -38.4(2) . . . . ?
N5 C21 C22 C23 -1.9(3) . . . . ?
N5 C25 C24 C23 -1.8(3) . . . . ?
N4 C16 C14 N3 40.6(2) . . . . ?
N4 C16 C17 C18 -0.4(3) . . . . ?
N4 C20 C19 C18 0.5(3) . . . . ?
N1 N2 C12 O1 -0.11(19) . . . . ?
N1 N2 C12 C13 -179.80(18) . . . . ?
N1 C11 C10 C1 173.25(18) . . . . ?
N1 C11 C10 C9 -7.1(3) . . . . ?
C11 O1 C12 N2 -0.59(18) . . . . ?
C11 O1 C12 C13 179.12(17) . . . . ?
C11 C10 C1 C2 -179.27(16) . . . . ?
C11 C10 C9 C8 178.8(2) . . . . ?
C12 O1 C11 N1 1.16(19) . . . . ?
C12 O1 C11 C10 -178.92(15) . . . . ?
C12 N2 N1 C11 0.81(19) . . . . ?
C16 N4 C20 C19 -0.9(3) . . . . ?
C16 C17 C18 C19 0.0(4) . . . . ?
C21 N5 C25 C24 0.1(3) . . . . ?
C21 C22 C23 C24 0.1(4) . . . . ?
C15 N3 C14 C16 -157.05(14) . . . . ?
C15 N3 C13 C12 121.03(17) . . . . ?
C15 C21 C22 C23 177.1(2) . . . . ?
C14 N3 C15 C21 157.38(14) . . . . ?
C14 N3 C13 C12 -110.51(18) . . . . ?
C14 C16 C17 C18 -178.7(2) . . . . ?
C10 C9 C8 C7 0.4(4) . . . . ?
C2 C7 C8 C9 1.2(4) . . . . ?
C2 C7 C6 C5 1.5(4) . . . . ?
C2 C3 C4 C5 0.6(4) . . . . ?
C25 N5 C21 C15 -177.28(16) . . . . ?
C25 N5 C21 C22 1.8(3) . . . . ?
C25 C24 C23 C22 1.7(4) . . . . ?
C1 C10 C9 C8 -1.6(3) . . . . ?
C1 C2 C7 C8 -1.6(3) . . . . ?
C1 C2 C7 C6 179.3(2) . . . . ?
C1 C2 C3 C4 179.7(2) . . . . ?
C20 N4 C16 C14 179.24(16) . . . . ?
C20 N4 C16 C17 0.8(3) . . . . ?
C20 C19 C18 C17 -0.1(4) . . . . ?
C13 N3 C15 C21 -74.92(17) . . . . ?
C13 N3 C14 C16 75.87(18) . . . . ?
C9 C10 C1 C2 1.1(3) . . . . ?
C22 C21 C15 N3 142.52(18) . . . . ?
C7 C2 C1 C10 0.5(3) . . . . ?
C7 C2 C3 C4 1.0(3) . . . . ?
C3 C2 C1 C10 -178.21(19) . . . . ?
C3 C2 C7 C8 177.1(2) . . . . ?
C3 C2 C7 C6 -2.0(3) . . . . ?
C3 C4 C5 C6 -1.1(5) . . . . ?
C17 C16 C14 N3 -141.01(19) . . . . ?
C8 C7 C6 C5 -177.6(3) . . . . ?
C4 C5 C6 C7 0.1(5) . . . . ?
C6 C7 C8 C9 -179.8(3) . . . . ?
